data_4021298
loop_
_publ_author_name
'\<Stefan Marchal\'in'
'Katar\'ina Cvopov\'a'
'Miroslav Kri\<z'
'Peter Baran'
'Hassan Oulyadi'
'Adam Da\"ich'

_publ_section_title
;
 New Resolution of 2-Formyl-1,4-DHP Derivatives Using CIDR Methodology.
 Facile Access to New Chiral Tricyclic Thiolactam
;
_journal_name_full 'Journal of Organic Chemistry'
_journal_page_first 4227
_journal_page_last 4237
_journal_paper_doi 10.1021/jo049706s
_journal_volume 69
_journal_year 2004
_chemical_formula_sum 'C22 H28 N2 O6 S2'
_chemical_formula_weight 480.58
_space_group_IT_number 19
_symmetry_cell_setting orthorhombic
_symmetry_space_group_name_Hall 'P 2ac 2ab'
_symmetry_space_group_name_H-M 'P 21 21 21'
_cell_angle_alpha 90.00
_cell_angle_beta 90.00
_cell_angle_gamma 90.00
_cell_formula_units_Z 4
_cell_length_a 12.7667(11)
_cell_length_b 13.2331(10)
_cell_length_c 14.2089(11)
_cell_measurement_temperature 298(2)
_cell_volume 2400.5(3)
_diffrn_ambient_temperature 298(2)
_exptl_crystal_density_diffrn 1.330
_cod_depositor_comments
;
The following automatic conversions were performed:
'_symmetry_cell_setting' value 'Orthorhombic' changed to 'orthorhombic'
according to '/home/saulius/struct/CIF-dictionaries/cif_core.dic'
dictionary named 'cif_core.dic' version 2.4.1 from 2010-06-29.

Automatic conversion script
Id: cif_fix_enum 1527 2010-12-29 10:47:43Z saulius 
;
_cod_database_code 4021298

loop_
_symmetry_equiv_pos_as_xyz
'x, y, z'
'-x+1/2, -y, z+1/2'
'-x, y+1/2, -z+1/2'
'x+1/2, -y+1/2, -z'

loop_
_atom_site_label
_atom_site_type_symbol
_atom_site_fract_x
_atom_site_fract_y
_atom_site_fract_z
_atom_site_U_iso_or_equiv
_atom_site_adp_type
_atom_site_occupancy
_atom_site_symmetry_multiplicity
_atom_site_calc_flag
_atom_site_refinement_flags
_atom_site_disorder_assembly
_atom_site_disorder_group
S1 S 0.85747(10) 0.62412(8) 0.67156(7) 0.0660(4) Uani 1 1 d . . .
S2 S 0.89763(18) 0.81674(16) 0.89436(14) 0.0806(9) Uani 0.504(3) 1 d P A 1
C32A C 0.89763(18) 0.81674(16) 0.89436(14) 0.0806(9) Uani 0.50 1 d P A 2
H32A H 0.9275 0.7762 0.8481 0.097 Uiso 0.496(3) 1 calc PR A 2
O1 O 0.7200(3) 0.5902(2) 0.4494(2) 0.0699(10) Uani 1 1 d . . .
O2 O 0.8401(2) 0.4694(2) 0.46095(19) 0.0689(9) Uani 1 1 d . . .
O3 O 0.5806(2) 0.8124(2) 0.8282(2) 0.0688(9) Uani 1 1 d . A .
O4 O 0.6311(2) 0.6977(2) 0.72272(17) 0.0559(7) Uani 1 1 d . A .
O5 O 0.7434(3) 1.1424(2) 0.8354(2) 0.0760(9) Uani 1 1 d . A .
O6 O 0.8685(3) 1.1856(2) 0.7343(2) 0.0755(9) Uani 1 1 d . A .
N1 N 0.8776(2) 0.8855(2) 0.64230(19) 0.0463(8) Uani 1 1 d . A .
H1 H 0.9275 0.8625 0.6078 0.056 Uiso 1 1 calc R . .
N2 N 0.8542(3) 0.7357(2) 0.5182(2) 0.0494(9) Uani 1 1 d . . .
H2 H 0.8628 0.7907 0.4870 0.059 Uiso 1 1 calc R . .
C1 C 0.7958(3) 0.8215(3) 0.6642(3) 0.0410(9) Uani 1 1 d . . .
C2 C 0.7313(3) 0.8458(3) 0.7368(3) 0.0397(10) Uani 1 1 d . A .
C3 C 0.7552(3) 0.9364(3) 0.7974(2) 0.0461(11) Uani 1 1 d . . .
H3 H 0.6885 0.9683 0.8143 0.055 Uiso 1 1 calc R A 1
C4 C 0.8199(3) 1.0138(3) 0.7434(3) 0.0454(11) Uani 1 1 d . A .
C5 C 0.8839(3) 0.9853(3) 0.6728(3) 0.0468(10) Uani 1 1 d . . .
C11 C 0.7946(3) 0.7267(3) 0.6050(2) 0.0453(11) Uani 1 1 d . . .
H11 H 0.7221 0.7081 0.5905 0.054 Uiso 1 1 calc R . .
C12 C 0.8972(3) 0.6372(3) 0.4919(3) 0.0477(10) Uani 1 1 d . . .
C13 C 0.9517(3) 0.6010(3) 0.5799(3) 0.0564(12) Uani 1 1 d . . .
H13A H 1.0156 0.6388 0.5909 0.068 Uiso 1 1 calc R . .
H13B H 0.9684 0.5297 0.5756 0.068 Uiso 1 1 calc R . .
C14 C 0.9710(4) 0.6483(3) 0.4081(3) 0.0767(15) Uani 1 1 d . . .
H14A H 0.9345 0.6801 0.3570 0.115 Uiso 1 1 calc R . .
H14B H 0.9950 0.5828 0.3888 0.115 Uiso 1 1 calc R . .
H14C H 1.0300 0.6891 0.4259 0.115 Uiso 1 1 calc R . .
C15 C 0.8076(4) 0.5646(4) 0.4652(3) 0.0508(12) Uani 1 1 d . . .
C16 C 0.7614(4) 0.3948(3) 0.4386(3) 0.0808(15) Uani 1 1 d . . .
H16A H 0.7053 0.3991 0.4834 0.121 Uiso 1 1 calc R . .
H16B H 0.7920 0.3286 0.4410 0.121 Uiso 1 1 calc R . .
H16C H 0.7346 0.4072 0.3765 0.121 Uiso 1 1 calc R . .
C21 C 0.6408(4) 0.7860(3) 0.7673(3) 0.0479(11) Uani 1 1 d . . .
C22 C 0.5426(4) 0.6325(4) 0.7450(3) 0.0748(14) Uani 1 1 d . . .
H22A H 0.4774 0.6699 0.7409 0.090 Uiso 1 1 calc R A .
H22B H 0.5494 0.6056 0.8082 0.090 Uiso 1 1 calc R . .
C23 C 0.5444(5) 0.5495(4) 0.6748(5) 0.128(2) Uani 1 1 d . A .
H23A H 0.5352 0.5771 0.6129 0.191 Uiso 1 1 calc R . .
H23B H 0.4886 0.5029 0.6880 0.191 Uiso 1 1 calc R . .
H23C H 0.6103 0.5149 0.6782 0.191 Uiso 1 1 calc R . .
C31 C 0.8100(3) 0.9052(3) 0.8886(3) 0.0484(11) Uani 0.504(3) 1 d P A 1
C32 C 0.78558(17) 0.96226(17) 0.98673(13) 0.0817(7) Uani 0.504(3) 1 d P A 1
H32 H 0.7426 1.0166 1.0020 0.098 Uiso 0.504(3) 1 calc PR A 1
C33 C 0.8611(5) 0.8928(4) 1.0480(3) 0.0889(17) Uani 0.504(3) 1 d P A 1
H33 H 0.8672 0.9012 1.1127 0.107 Uiso 0.504(3) 1 calc PR A 1
C34 C 0.9152(4) 0.8220(4) 1.0022(4) 0.0823(16) Uani 0.504(3) 1 d P A 1
H34 H 0.9608 0.7784 1.0331 0.099 Uiso 0.504(3) 1 calc PR A 1
C31A C 0.8100(3) 0.9052(3) 0.8886(3) 0.0484(11) Uani 0.50 1 d P A 2
S2A S 0.78558(17) 0.96226(17) 0.98673(13) 0.0817(7) Uani 0.50 1 d P A 2
C33A C 0.8611(5) 0.8928(4) 1.0480(3) 0.0889(17) Uani 0.50 1 d P A 2
H33A H 0.8672 0.9012 1.1127 0.107 Uiso 0.496(3) 1 calc PR A 2
C34A C 0.9152(4) 0.8220(4) 1.0022(4) 0.0823(16) Uani 0.50 1 d P A 2
H34A H 0.9608 0.7784 1.0331 0.099 Uiso 0.496(3) 1 calc PR A 2
C41 C 0.8060(4) 1.1182(3) 0.7756(3) 0.0521(11) Uani 1 1 d . . .
C42 C 0.8581(5) 1.2917(3) 0.7612(4) 0.0963(18) Uani 1 1 d . . .
H42A H 0.8319 1.2961 0.8251 0.116 Uiso 1 1 calc R A .
H42B H 0.9263 1.3239 0.7592 0.116 Uiso 1 1 calc R . .
C43 C 0.7896(7) 1.3421(4) 0.7005(4) 0.176(4) Uani 1 1 d . A .
H43A H 0.8187 1.3431 0.6382 0.263 Uiso 1 1 calc R . .
H43B H 0.7797 1.4102 0.7221 0.263 Uiso 1 1 calc R . .
H43C H 0.7235 1.3077 0.6995 0.263 Uiso 1 1 calc R . .
C51 C 0.9637(3) 1.0450(3) 0.6175(3) 0.0621(13) Uani 1 1 d . A .
H51A H 0.9284 1.0876 0.5730 0.093 Uiso 1 1 calc R . .
H51B H 1.0093 0.9994 0.5846 0.093 Uiso 1 1 calc R . .
H51C H 1.0042 1.0860 0.6598 0.093 Uiso 1 1 calc R . .

loop_
_atom_site_aniso_label
_atom_site_aniso_U_11
_atom_site_aniso_U_22
_atom_site_aniso_U_33
_atom_site_aniso_U_23
_atom_site_aniso_U_13
_atom_site_aniso_U_12
S1 0.0991(10) 0.0502(7) 0.0487(6) 0.0069(6) 0.0029(7) 0.0153(7)
S2 0.1009(19) 0.0751(16) 0.0657(14) 0.0052(11) -0.0118(12) 0.0031(13)
C32A 0.1009(19) 0.0751(16) 0.0657(14) 0.0052(11) -0.0118(12) 0.0031(13)
O1 0.072(3) 0.059(2) 0.078(2) -0.0008(15) -0.017(2) -0.0020(19)
O2 0.077(2) 0.0431(18) 0.087(2) -0.0186(16) -0.0042(19) -0.0003(18)
O3 0.064(2) 0.063(2) 0.079(2) -0.0014(19) 0.0242(19) -0.0064(17)
O4 0.0542(19) 0.0458(17) 0.0677(17) -0.0011(15) 0.0112(16) -0.0156(17)
O5 0.088(2) 0.0499(19) 0.091(2) -0.0106(18) 0.030(2) 0.0030(18)
O6 0.100(3) 0.0409(18) 0.086(2) -0.0109(16) 0.021(2) -0.013(2)
N1 0.047(2) 0.039(2) 0.053(2) -0.0031(16) 0.0097(17) 0.0001(18)
N2 0.067(2) 0.0297(18) 0.051(2) 0.0062(15) 0.008(2) -0.0086(18)
C1 0.038(2) 0.039(2) 0.046(2) 0.005(2) -0.005(2) -0.004(2)
C2 0.039(3) 0.035(2) 0.044(2) 0.0038(18) -0.003(2) 0.001(2)
C3 0.046(3) 0.041(3) 0.052(3) -0.0012(19) 0.004(2) 0.000(2)
C4 0.051(3) 0.040(3) 0.045(2) -0.003(2) -0.003(2) 0.004(2)
C5 0.053(3) 0.040(2) 0.046(2) 0.007(2) -0.004(2) -0.003(2)
C11 0.052(3) 0.041(2) 0.043(2) -0.0009(19) 0.001(2) -0.003(2)
C12 0.054(3) 0.042(3) 0.047(2) 0.001(2) 0.006(2) -0.003(2)
C13 0.054(3) 0.049(3) 0.067(3) -0.006(2) -0.004(3) -0.004(2)
C14 0.079(4) 0.067(3) 0.084(3) -0.007(3) 0.029(3) -0.015(3)
C15 0.064(3) 0.047(3) 0.041(2) -0.003(2) 0.003(3) -0.006(3)
C16 0.097(4) 0.052(3) 0.093(4) -0.013(3) -0.012(3) -0.021(3)
C21 0.056(3) 0.044(3) 0.044(2) 0.008(2) 0.002(3) 0.004(3)
C22 0.056(3) 0.064(3) 0.105(4) 0.028(3) 0.003(3) -0.018(3)
C23 0.102(5) 0.078(4) 0.203(7) -0.035(5) 0.032(5) -0.051(4)
C31 0.044(3) 0.055(3) 0.046(2) 0.001(2) 0.007(2) -0.009(2)
C32 0.0817(17) 0.1193(18) 0.0442(11) -0.0073(12) -0.0005(12) -0.0003(14)
C33 0.100(5) 0.118(5) 0.049(3) -0.003(3) 0.000(3) -0.012(4)
C34 0.089(4) 0.079(4) 0.079(4) 0.015(3) -0.001(3) -0.007(3)
C31A 0.044(3) 0.055(3) 0.046(2) 0.001(2) 0.007(2) -0.009(2)
S2A 0.0817(17) 0.1193(18) 0.0442(11) -0.0073(12) -0.0005(12) -0.0003(14)
C33A 0.100(5) 0.118(5) 0.049(3) -0.003(3) 0.000(3) -0.012(4)
C34A 0.089(4) 0.079(4) 0.079(4) 0.015(3) -0.001(3) -0.007(3)
C41 0.060(3) 0.041(3) 0.055(3) -0.003(2) -0.004(2) -0.002(3)
C42 0.133(5) 0.045(3) 0.110(4) -0.018(3) 0.032(4) -0.010(4)
C43 0.311(12) 0.065(4) 0.151(7) 0.014(4) -0.041(7) 0.050(6)
C51 0.066(3) 0.053(3) 0.067(3) -0.005(2) 0.009(3) -0.015(3)

loop_
_geom_bond_atom_site_label_1
_geom_bond_atom_site_label_2
_geom_bond_distance
_geom_bond_site_symmetry_2
_geom_bond_publ_flag
S1 C13 1.799(4) . ?
S1 C11 1.838(4) . ?
S2 C34 1.550(5) . ?
S2 C31 1.622(4) . ?
O1 C15 1.190(5) . ?
O2 C15 1.329(5) . ?
O2 C16 1.444(5) . ?
O3 C21 1.208(4) . ?
O4 C21 1.335(4) . ?
O4 C22 1.456(4) . ?
O5 C41 1.210(4) . ?
O6 C41 1.333(5) . ?
O6 C42 1.461(5) . ?
N1 C1 1.380(4) . ?
N1 C5 1.391(4) . ?
N2 C11 1.454(4) . ?
N2 C12 1.462(4) . ?
C1 C2 1.358(5) . ?
C1 C11 1.512(5) . ?
C2 C21 1.466(5) . ?
C2 C3 1.507(4) . ?
C3 C4 1.523(5) . ?
C3 C31 1.529(5) . ?
C4 C5 1.347(5) . ?
C4 C41 1.467(5) . ?
C5 C51 1.511(5) . ?
C12 C13 1.508(5) . ?
C12 C14 1.525(5) . ?
C12 C15 1.542(6) . ?
C22 C23 1.484(6) . ?
C31 C32 1.616(4) . ?
C32 C33 1.591(6) . ?
C33 C34 1.334(6) . ?
C42 C43 1.397(7) . ?
